data_2004861
loop_
_publ_author_name
'Farrugia, L. J.'
'Scott, C. F.'
'Peacock, R. D.'

_publ_section_title
;
 A Naphthofuranoquinone
;
_journal_issue 5
_journal_name_full 'Acta Crystallographica Section C'
_journal_page_first 1310
_journal_page_last 1311
_journal_paper_doi 10.1107/S010827019501660X
_journal_volume 52
_journal_year 1996
_chemical_formula_iupac 'C20 H10 O3'
_chemical_formula_sum 'C20 H10 O3'
_chemical_formula_weight 298.28
_chemical_name_systematic
;
Dinaphtho[2,1-b.2',3'-d]furan-8-13-dione
;
_space_group_IT_number 19
_symmetry_cell_setting orthorhombic
_symmetry_space_group_name_Hall 'P 2ac 2ab'
_symmetry_space_group_name_H-M 'P 21 21 21'
_audit_creation_method SHELXL
_cell_angle_alpha 90
_cell_angle_beta 90
_cell_angle_gamma 90
_cell_formula_units_Z 4
_cell_length_a 5.4660(10)
_cell_length_b 6.1280(10)
_cell_length_c 39.841(9)
_cell_measurement_reflns_used 21
_cell_measurement_temperature 292(2)
_cell_measurement_theta_max 13.7
_cell_measurement_theta_min 8.5
_cell_volume 1334.5(4)
_computing_cell_refinement 'CAD-4 Express Software'
_computing_data_collection 'CAD-4 Express Software (Enraf-Nonius, 1992)'
_computing_data_reduction 'local programs'
_computing_molecular_graphics 'locally modified version of ORTEPII (Johnson, 1976; Mallinson & Muir, 1985)'
_computing_publication_material SHELXL93
_computing_structure_refinement 'SHELXL93 (Sheldrick, 1993)'
_computing_structure_solution 'SHELXS86 (Sheldrick, 1990)'
_diffrn_ambient_temperature 292(2)
_diffrn_measurement_device 'Enraf Nonius CAD-4'
_diffrn_measurement_method \w/2\q
_diffrn_radiation_monochromator graphite
_diffrn_radiation_source 'fine-focus sealed tube'
_diffrn_radiation_type MoK\a
_diffrn_radiation_wavelength 0.71073
_diffrn_reflns_av_sigmaI/netI 0.0337
_diffrn_reflns_limit_h_max 0
_diffrn_reflns_limit_h_min -6
_diffrn_reflns_limit_k_max 7
_diffrn_reflns_limit_k_min 0
_diffrn_reflns_limit_l_max 0
_diffrn_reflns_limit_l_min -47
_diffrn_reflns_number 1430
_diffrn_reflns_theta_max 24.96
_diffrn_reflns_theta_min 3.07
_diffrn_standards_decay_% 1
_diffrn_standards_interval_time 120
_diffrn_standards_number 3
_exptl_absorpt_coefficient_mu 0.100
_exptl_absorpt_correction_type none
_exptl_crystal_colour 'golden yellow'
_exptl_crystal_density_diffrn 1.485
_exptl_crystal_density_method 'not measured'
_exptl_crystal_description prism
_exptl_crystal_F_000 616
_exptl_crystal_size_max 0.35
_exptl_crystal_size_mid 0.30
_exptl_crystal_size_min 0.20
_refine_diff_density_max 0.212
_refine_diff_density_min -0.221
_refine_ls_abs_structure_details 'Flack (1983) parameter = 0(3)'
_refine_ls_abs_structure_Flack -0.(3)
_refine_ls_extinction_coef 0.012(4)
_refine_ls_extinction_method SHELXL93
_refine_ls_goodness_of_fit_all 1.088
_refine_ls_goodness_of_fit_obs 1.051
_refine_ls_hydrogen_treatment 'H atoms riding'
_refine_ls_matrix_type full
_refine_ls_number_parameters 210
_refine_ls_number_reflns 1426
_refine_ls_number_restraints 0
_refine_ls_restrained_S_all 1.216
_refine_ls_restrained_S_obs 1.051
_refine_ls_R_factor_all 0.0760
_refine_ls_R_factor_obs 0.0428
_refine_ls_shift/esd_max 0.001
_refine_ls_shift/esd_mean 0.00005
_refine_ls_structure_factor_coef Fsqd
_refine_ls_weighting_scheme
;
calc w = 1/[\s^2^(F~o~^2^) + (0.0553P)^2^ + 0.6156P]
where P = (F~o~^2^ + 2F~c~^2^)/3
;
_refine_ls_wR_factor_all 0.1400
_refine_ls_wR_factor_obs 0.1016
_reflns_number_observed 1068
_reflns_number_total 1430
_reflns_observed_criterion I>2sigma(I)
_cod_data_source_file cf1045.cif
_cod_data_source_block camp1
_cod_depositor_comments
;
The following automatic conversions were performed:
'_symmetry_cell_setting' value 'Orthorhombic' changed to 'orthorhombic'
according to '/home/saulius/struct/CIF-dictionaries/cif_core.dic'
dictionary named 'cif_core.dic' version 2.4.1 from 2010-06-29.

Automatic conversion script
Id: cif_fix_enum 1527 2010-12-29 10:47:43Z saulius 

The following automatic conversions were performed:

'_symmetry_cell_setting' value 'Orthorhombic' changed to
'orthorhombic' according to
/home/saulius/struct/CIF-dictionaries/cif_core.dic dictionary named
'cif_core.dic' version 2.4.1 from 2010-06-29.

Automatic conversion script
Id: cif_fix_values 1715 2011-07-08 13:25:40Z adriana 
;
_cod_database_code 2004861

loop_
_symmetry_equiv_pos_as_xyz
'x, y, z'
'-x+1/2, -y, z+1/2'
'x+1/2, -y+1/2, -z'
'-x, y+1/2, -z+1/2'

loop_
_atom_site_aniso_label
_atom_site_aniso_U_11
_atom_site_aniso_U_22
_atom_site_aniso_U_33
_atom_site_aniso_U_12
_atom_site_aniso_U_13
_atom_site_aniso_U_23
C1 0.051(2) 0.050(3) 0.044(2) 0.011(3) -0.005(2) 0.004(2)
C2 0.048(3) 0.060(3) 0.053(3) 0.009(3) -0.009(2) 0.007(2)
C3 0.053(3) 0.062(3) 0.052(3) -0.002(3) -0.006(2) -0.004(2)
C4 0.059(3) 0.052(3) 0.050(3) -0.001(3) 0.005(2) -0.008(2)
C4a 0.046(2) 0.047(3) 0.047(2) 0.001(2) 0.009(2) 0.005(2)
C5 0.055(3) 0.044(3) 0.062(3) 0.009(3) 0.011(2) -0.004(2)
C6 0.047(2) 0.046(3) 0.058(3) 0.016(3) 0.003(2) 0.006(2)
C6a 0.037(2) 0.049(3) 0.047(2) 0.002(2) 0.003(2) 0.010(2)
C7a 0.035(2) 0.040(2) 0.047(2) 0.006(2) 0.002(2) 0.008(2)
C8 0.032(2) 0.050(3) 0.050(2) 0.001(2) -0.006(2) 0.016(2)
C8a 0.030(2) 0.045(2) 0.048(2) -0.001(2) 0.000(2) 0.015(2)
C9 0.038(2) 0.059(3) 0.048(3) 0.000(2) -0.009(2) 0.008(2)
C10 0.049(3) 0.056(3) 0.051(3) -0.007(3) -0.005(2) 0.000(2)
C11 0.046(2) 0.057(3) 0.050(3) 0.007(3) -0.002(2) 0.003(2)
C12 0.037(2) 0.054(3) 0.044(2) 0.004(2) -0.005(2) 0.006(2)
C12a 0.032(2) 0.042(2) 0.047(2) 0.001(2) 0.002(2) 0.008(2)
C13 0.033(2) 0.046(2) 0.042(2) 0.004(2) -0.002(2) 0.006(2)
C13a 0.030(2) 0.039(2) 0.044(2) 0.004(2) 0.001(2) 0.006(2)
C13b 0.035(2) 0.043(2) 0.041(2) 0.006(2) 0.004(2) 0.013(2)
C13c 0.035(2) 0.045(2) 0.046(2) 0.000(2) 0.000(2) 0.009(2)
O7 0.0382(15) 0.049(2) 0.057(2) 0.014(2) -0.0044(14) 0.005(2)
O8 0.045(2) 0.065(2) 0.070(2) 0.014(2) -0.019(2) 0.009(2)
O13 0.043(2) 0.068(2) 0.057(2) 0.022(2) -0.0163(15) -0.004(2)

loop_
_atom_site_label
_atom_site_occupancy
_atom_site_fract_x
_atom_site_fract_y
_atom_site_fract_z
_atom_site_U_iso_or_equiv
_atom_site_thermal_displace_type
_atom_site_calc_flag
_atom_site_refinement_flags
_atom_site_type_symbol
C1 1 .6631(7) .3219(7) .56877(10) .0482(11) Uani d . C
H1 1 .6324(7) .4486(7) .58089(10) .058(4) Uiso calc R H
C2 1 .5240(9) .2755(8) .54120(10) .0535(12) Uani d . C
H2 1 .4009(9) .3715(8) .53473(10) .058(4) Uiso calc R H
C3 1 .5642(9) .0856(8) .52263(11) .0555(12) Uani d . C
H3 1 .4689(9) .0553(8) .50386(11) .058(4) Uiso calc R H
C4 1 .7441(9) -.0548(8) .53222(11) .0537(12) Uani d . C
H4 1 .7683(9) -0.1823(8) .52000(11) .058(4) Uiso calc R H
C4a 1 .8954(8) -.0118(7) .56031(10) .0467(11) Uani d . C
C5 1 1.0894(8) -0.1563(7) .56915(11) .0537(12) Uani d . C
H5 1 1.1114(8) -0.2829(7) .55664(11) .058(4) Uiso calc R H
C6 1 1.2432(8) -0.1156(7) .59522(11) .0501(12) Uani d . C
H6 1 1.3724(8) -0.2083(7) .60044(11) .058(4) Uiso calc R H
C6a 1 1.1960(7) .0731(7) .61370(10) .0440(11) Uani d . C
C7a 1 1.2304(7) .3241(7) .65208(10) .0407(10) Uani d . C
C8 1 1.3280(7) .4370(7) .68167(10) .0442(11) Uani d . C
C8a 1 1.1925(7) .6374(7) .69053(10) .0407(10) Uani d . C
C9 1 1.2736(8) .7636(7) .71762(10) .0485(12) Uani d . C
H9 1 1.4123(8) .7221(7) .72956(10) .058(4) Uiso calc R H
C10 1 1.1468(8) .9508(8) .72662(11) .0522(12) Uani d . C
H10 1 1.2011(8) 1.0347(8) .74459(11) .058(4) Uiso calc R H
C11 1 .9411(8) 1.0132(8) .70911(10) .0508(12) Uani d . C
H11 1 .8568(8) 1.1386(8) .71535(10) .058(4) Uiso calc R H
C12 1 .8596(7) .8897(7) .68221(10) .0451(11) Uani d . C
H12 1 .7213(7) .9331(7) .67037(10) .058(4) Uiso calc R H
C12a 1 .9829(7) .7020(7) .67284(10) .0404(10) Uani d . C
C13 1 .8855(7) .5739(7) .64359(10) .0403(10) Uani d . C
C13a 1 1.0319(7) .3836(6) .63334(10) .0376(9) Uani d . C
C13b 1 1.0077(7) .2195(7) .60734(9) .0400(10) Uani d . C
C13c 1 .8508(7) .1820(7) .57907(10) .0420(10) Uani d . C
O7 1 1.3353(5) .1374(5) .64080(7) .0480(8) Uani d . O
O8 1 1.5060(5) .3706(5) .69703(7) .0600(9) Uani d . O
O13 1 .6960(5) .6258(5) .63008(7) .0558(9) Uani d . O

loop_
_atom_type_symbol
_atom_type_description
_atom_type_scat_dispersion_real
_atom_type_scat_dispersion_imag
_atom_type_scat_source
C C 0.0033 0.0016 'International Tables Vol C Tables 4.2.6.8 and 6.1.1.4'
O O 0.0106 0.0060 'International Tables Vol C Tables 4.2.6.8 and 6.1.1.4'
H H 0.0000 0.0000 'International Tables Vol C Tables 4.2.6.8 and 6.1.1.4'

loop_
_geom_angle_atom_site_label_1
_geom_angle_atom_site_label_2
_geom_angle_atom_site_label_3
_geom_angle
_geom_angle_publ_flag
C2 C1 C13c 121.1(4) no
C1 C2 C3 120.8(4) no
C4 C3 C2 119.4(4) no
C3 C4 C4a 121.7(4) no
C4 C4a C13c 118.0(4) no
C4 C4a C5 120.9(4) no
C13c C4a C5 121.0(4) no
C6 C5 C4a 122.3(4) no
C5 C6 C6a 116.2(4) no
O7 C6a C13b 111.6(4) yes
O7 C6a C6 123.2(4) yes
C13b C6a C6 125.2(4) yes
O7 C7a C13a 112.3(4) yes
O7 C7a C8 120.7(3) yes
C13a C7a C8 127.0(4) yes
O8 C8 C7a 122.4(4) yes
O8 C8 C8a 123.9(4) yes
C7a C8 C8a 113.7(3) no
C9 C8a C12a 119.4(4) no
C9 C8a C8 119.0(4) no
C12a C8a C8 121.6(4) no
C10 C9 C8a 119.9(4) no
C11 C10 C9 120.4(4) no
C10 C11 C12 120.2(4) no
C12a C12 C11 120.4(4) no
C12 C12a C8a 119.8(4) no
C12 C12a C13 118.1(4) no
C8a C12a C13 122.1(4) no
O13 C13 C13a 123.4(4) yes
O13 C13 C12a 120.7(4) yes
C13a C13 C12a 115.9(3) no
C7a C13a C13b 106.1(4) yes
C7a C13a C13 119.4(4) yes
C13b C13a C13 134.3(3) yes
C6a C13b C13c 118.9(4) yes
C6a C13b C13a 104.5(3) yes
C13c C13b C13a 136.6(4) yes
C1 C13c C4a 118.9(4) no
C1 C13c C13b 124.8(4) no
C4a C13c C13b 116.3(4) no
C7a O7 C6a 105.5(3) no

loop_
_geom_bond_atom_site_label_1
_geom_bond_atom_site_label_2
_geom_bond_distance
_geom_bond_publ_flag
C1 C2 1.366(6) yes
C1 C13c 1.399(5) yes
C2 C3 1.397(6) yes
C3 C4 1.361(6) yes
C4 C4a 1.416(6) yes
C4a C13c 1.424(6) yes
C4a C5 1.426(6) yes
C5 C6 1.359(6) yes
C6 C6a 1.395(6) yes
C6a O7 1.379(5) yes
C6a C13b 1.388(5) yes
C7a O7 1.357(5) yes
C7a C13a 1.367(5) yes
C7a C8 1.467(6) yes
C8 O8 1.219(4) yes
C8 C8a 1.477(6) yes
C8a C9 1.400(6) yes
C8a C12a 1.402(5) yes
C9 C10 1.387(6) yes
C10 C11 1.377(6) yes
C11 C12 1.386(5) yes
C12 C12a 1.384(5) yes
C12a C13 1.503(5) yes
C13 O13 1.210(4) yes
C13 C13a 1.472(5) yes
C13a C13b 1.450(5) yes
C13b C13c 1.434(5) yes

loop_
_cod_related_entry_id
_cod_related_entry_database
_cod_related_entry_code
1 ChemSpider 191576
